data_7221823
loop_
_publ_author_name
'Aksenov, Nicolai A.'
'Aksenov, Alexander V.'
'Nadein, Oleg N.'
'Aksenov, Dmitrii A.'
'Smirnov, Alexander N.'
'Rubin, Michael'

_publ_section_title
;
 One-pot synthesis of benzoxazoles via the metal-free ortho-C-H
 functionalization of phenols with nitroalkanes
;
_journal_name_full 'RSC Adv.'
_journal_paper_doi 10.1039/C5RA15128G
_journal_year 2015
_chemical_formula_moiety 'C10 H11 N O'
_chemical_formula_sum 'C10 H11 N O'
_chemical_formula_weight 161.20
_chemical_melting_point 366
_chemical_name_common 2,5,6-Trimethylbenzo[d]oxazole
_chemical_name_systematic
;
 ?
;
_space_group_IT_number 14
_symmetry_cell_setting monoclinic
_symmetry_space_group_name_Hall '-P 2yn'
_symmetry_space_group_name_H-M 'P 1 21/n 1'
_atom_sites_solution_hydrogens geom
_atom_sites_solution_primary direct
_atom_sites_solution_secondary difmap
_audit_creation_method SHELXL-97
_audit_update_record
;
2015-07-25 deposited with the CCDC.
2015-08-17 downloaded from the CCDC.
;
_cell_angle_alpha 90.00
_cell_angle_beta 94.528(3)
_cell_angle_gamma 90.00
_cell_formula_units_Z 4
_cell_length_a 6.1944(2)
_cell_length_b 11.6799(3)
_cell_length_c 11.8941(3)
_cell_measurement_temperature 100(10)
_cell_measurement_theta_max 74.160
_cell_volume 857.85(4)
_computing_cell_refinement
;
CrysAlisPro, Agilent Technologies,
Version 1.171.37.35g (release 09-12-2014 CrysAlis171 .NET)
(compiled Dec  9 2014,15:38:47)
;
_computing_data_collection
;
CrysAlisPro, Agilent Technologies,
Version 1.171.37.35g (release 09-12-2014 CrysAlis171 .NET)
(compiled Dec  9 2014,15:38:47)
;
_computing_data_reduction
;
CrysAlisPro, Agilent Technologies,
Version 1.171.37.35g (release 09-12-2014 CrysAlis171 .NET)
(compiled Dec  9 2014,15:38:47)
;
_computing_structure_refinement 'SHELXL-97 (Sheldrick, 2008)'
_computing_structure_solution 'SHELXS-97 (Sheldrick, 2008)'
_diffrn_ambient_temperature 100(10)
_diffrn_measured_fraction_theta_full 0.991
_diffrn_measured_fraction_theta_max 0.957
_diffrn_measurement_device_type 'SuperNova (Cu) X-ray Source'
_diffrn_radiation_monochromator mirror
_diffrn_radiation_source 'sealed X-ray tube'
_diffrn_radiation_type CuK\a
_diffrn_radiation_wavelength 1.54184
_diffrn_reflns_av_R_equivalents 0.0210
_diffrn_reflns_av_sigmaI/netI 0.0259
_diffrn_reflns_limit_h_max 7
_diffrn_reflns_limit_h_min -5
_diffrn_reflns_limit_k_max 14
_diffrn_reflns_limit_k_min -13
_diffrn_reflns_limit_l_max 14
_diffrn_reflns_limit_l_min -13
_diffrn_reflns_number 3058
_diffrn_reflns_theta_full 68.00
_diffrn_reflns_theta_max 74.16
_diffrn_reflns_theta_min 5.32
_exptl_absorpt_coefficient_mu 0.645
_exptl_absorpt_correction_T_max 1.00000
_exptl_absorpt_correction_T_min 0.84391
_exptl_absorpt_correction_type multi-scan
_exptl_absorpt_process_details
;
CrysAlisPro, Agilent Technologies,
Version 1.171.37.35g (release 09-12-2014 CrysAlis171 .NET)
(compiled Dec  9 2014,15:38:47)
Empirical absorption correction using spherical harmonics,
 implemented in SCALE3 ABSPACK scaling algorithm.
;
_exptl_crystal_colour colorless
_exptl_crystal_density_diffrn 1.248
_exptl_crystal_density_meas 1.248
_exptl_crystal_density_method 'not measured'
_exptl_crystal_description needle
_exptl_crystal_F_000 344
_exptl_crystal_size_max 0.404
_exptl_crystal_size_mid 0.178
_exptl_crystal_size_min 0.123
_refine_diff_density_max 0.278
_refine_diff_density_min -0.210
_refine_diff_density_rms 0.045
_refine_ls_extinction_coef 0.0209(18)
_refine_ls_extinction_expression Fc^*^=kFc[1+0.001xFc^2^\l^3^/sin(2\q)]^-1/4^
_refine_ls_extinction_method SHELXL
_refine_ls_goodness_of_fit_ref 1.064
_refine_ls_hydrogen_treatment constr
_refine_ls_matrix_type full
_refine_ls_number_parameters 132
_refine_ls_number_reflns 1675
_refine_ls_number_restraints 26
_refine_ls_restrained_S_all 1.059
_refine_ls_R_factor_all 0.0436
_refine_ls_R_factor_gt 0.0405
_refine_ls_shift/su_max 0.001
_refine_ls_shift/su_mean 0.000
_refine_ls_structure_factor_coef Fsqd
_refine_ls_weighting_details 'calc w=1/[\s^2^(Fo^2^)+(0.0704P)^2^+0.1718P] where P=(Fo^2^+2Fc^2^)/3'
_refine_ls_weighting_scheme calc
_refine_ls_wR_factor_gt 0.1142
_refine_ls_wR_factor_ref 0.1191
_reflns_number_gt 1538
_reflns_number_total 1751
_reflns_threshold_expression >2\s(I)
_cod_data_source_file c5ra15128g2.cif
_cod_data_source_block an_555_256trimebenzoxazole
_cod_original_sg_symbol_H-M 'P 21/n'
_cod_database_code 7221823

loop_
_symmetry_equiv_pos_as_xyz
'x, y, z'
'-x+1/2, y+1/2, -z+1/2'
'-x, -y, -z'
'x-1/2, -y-1/2, z-1/2'

loop_
_atom_site_label
_atom_site_type_symbol
_atom_site_fract_x
_atom_site_fract_y
_atom_site_fract_z
_atom_site_U_iso_or_equiv
_atom_site_adp_type
_atom_site_occupancy
_atom_site_symmetry_multiplicity
_atom_site_calc_flag
_atom_site_refinement_flags
_atom_site_disorder_assembly
_atom_site_disorder_group
N1 N 0.065(3) 0.5684(12) 0.1554(14) 0.027(3) Uani 0.512(13) 1 d PDU A 1
O1 O 0.1129(17) 0.7616(7) 0.1303(7) 0.0234(17) Uani 0.512(13) 1 d PDU A 1
N1A N 0.094(2) 0.7551(9) 0.1300(8) 0.0211(19) Uani 0.488(13) 1 d PDU A 2
O1A O 0.100(2) 0.5709(8) 0.1665(11) 0.0166(14) Uani 0.488(13) 1 d PDU A 2
C3 C 0.43015(19) 0.55355(11) 0.28823(9) 0.0262(3) Uani 1 1 d . . .
H3 H 0.4201 0.4754 0.3016 0.031 Uiso 1 1 calc R . .
C6 C 0.45723(19) 0.79224(10) 0.24677(9) 0.0235(3) Uani 1 1 d . A .
H6 H 0.4652 0.8704 0.2327 0.028 Uiso 1 1 calc R . .
C5 C 0.28563(18) 0.72691(10) 0.20008(9) 0.0212(3) Uani 1 1 d . . .
C4 C 0.27314(19) 0.61052(10) 0.21951(9) 0.0230(3) Uani 1 1 d . A .
C2 C 0.60317(19) 0.61770(11) 0.33643(9) 0.0252(3) Uani 1 1 d . A .
C1 C 0.61692(18) 0.73665(11) 0.31541(9) 0.0242(3) Uani 1 1 d . . .
C10 C 0.8046(2) 0.80537(12) 0.36765(10) 0.0308(3) Uani 1 1 d . A .
H10A H 0.7865 0.8843 0.3464 0.046 Uiso 1 1 calc R . .
H10B H 0.9371 0.7768 0.3416 0.046 Uiso 1 1 calc R . .
H10C H 0.8097 0.7988 0.4483 0.046 Uiso 1 1 calc R . .
C9 C 0.7758(2) 0.55841(12) 0.41210(10) 0.0327(3) Uani 1 1 d . . .
H9A H 0.7434 0.4782 0.4157 0.049 Uiso 1 1 calc R A .
H9B H 0.7797 0.5908 0.4864 0.049 Uiso 1 1 calc R . .
H9C H 0.9141 0.5686 0.3823 0.049 Uiso 1 1 calc R . .
C7 C -0.00486(19) 0.66195(11) 0.11135(9) 0.0249(3) Uani 1 1 d D . .
C8 C -0.2096(2) 0.65700(11) 0.03916(10) 0.0293(3) Uani 1 1 d . A .
H8A H -0.1955 0.6031 -0.0207 0.044 Uiso 1 1 calc R . .
H8B H -0.2417 0.7314 0.0078 0.044 Uiso 1 1 calc R . .
H8C H -0.3247 0.6334 0.0835 0.044 Uiso 1 1 calc R . .

loop_
_atom_site_aniso_label
_atom_site_aniso_U_11
_atom_site_aniso_U_22
_atom_site_aniso_U_33
_atom_site_aniso_U_23
_atom_site_aniso_U_13
_atom_site_aniso_U_12
N1 0.014(4) 0.040(3) 0.026(3) -0.0042(15) -0.007(2) -0.0042(16)
O1 0.026(3) 0.023(2) 0.023(2) -0.0077(17) 0.0070(15) -0.0069(15)
N1A 0.020(2) 0.027(4) 0.016(3) 0.011(2) -0.0029(17) 0.008(3)
O1A 0.015(4) 0.0143(17) 0.020(2) 0.0010(14) -0.003(3) -0.0014(17)
C3 0.0309(7) 0.0212(6) 0.0270(6) 0.0035(4) 0.0060(5) 0.0035(5)
C6 0.0288(6) 0.0203(6) 0.0219(6) -0.0004(4) 0.0060(4) 0.0010(4)
C5 0.0235(6) 0.0235(6) 0.0171(5) 0.0004(4) 0.0044(5) 0.0028(4)
C4 0.0237(6) 0.0244(6) 0.0214(5) -0.0002(4) 0.0048(5) 0.0006(5)
C2 0.0263(6) 0.0303(7) 0.0197(5) 0.0007(4) 0.0053(4) 0.0060(5)
C1 0.0247(6) 0.0309(7) 0.0178(5) -0.0028(4) 0.0062(4) 0.0003(5)
C10 0.0282(6) 0.0406(8) 0.0238(6) -0.0038(5) 0.0036(5) -0.0042(6)
C9 0.0324(7) 0.0394(8) 0.0264(6) 0.0021(5) 0.0023(5) 0.0101(6)
C7 0.0251(6) 0.0312(7) 0.0191(5) -0.0008(4) 0.0049(4) 0.0012(5)
C8 0.0280(7) 0.0375(7) 0.0227(6) -0.0028(5) 0.0024(5) 0.0011(5)

loop_
_atom_type_symbol
_atom_type_description
_atom_type_scat_dispersion_real
_atom_type_scat_dispersion_imag
_atom_type_scat_source
C C 0.0181 0.0091 'International Tables Vol C Tables 4.2.6.8 and 6.1.1.4'
H H 0.0000 0.0000 'International Tables Vol C Tables 4.2.6.8 and 6.1.1.4'
N N 0.0311 0.0180 'International Tables Vol C Tables 4.2.6.8 and 6.1.1.4'
O O 0.0492 0.0322 'International Tables Vol C Tables 4.2.6.8 and 6.1.1.4'

loop_
_geom_angle_atom_site_label_1
_geom_angle_atom_site_label_2
_geom_angle_atom_site_label_3
_geom_angle
C7 N1 C4 100.1(10)
C5 O1 C7 103.2(5)
C7 N1A C5 105.8(5)
C4 O1A C7 107.3(7)
C4 C3 C2 117.67(11)
C4 C3 H3 121.2
C2 C3 H3 121.2
C5 C6 C1 117.66(11)
C5 C6 H6 121.2
C1 C6 H6 121.2
O1 C5 C4 110.0(4)
O1 C5 C6 128.3(4)
C4 C5 C6 121.67(11)
C4 C5 N1A 105.6(5)
C6 C5 N1A 132.7(5)
O1A C4 C5 109.1(4)
O1A C4 C3 129.3(4)
C5 C4 C3 121.56(11)
C5 C4 N1 106.8(5)
C3 C4 N1 131.6(5)
C3 C2 C1 120.67(11)
C3 C2 C9 118.95(12)
C1 C2 C9 120.37(11)
C6 C1 C2 120.76(11)
C6 C1 C10 118.87(11)
C2 C1 C10 120.37(11)
C1 C10 H10A 109.5
C1 C10 H10B 109.5
H10A C10 H10B 109.5
C1 C10 H10C 109.5
H10A C10 H10C 109.5
H10B C10 H10C 109.5
C2 C9 H9A 109.5
C2 C9 H9B 109.5
H9A C9 H9B 109.5
C2 C9 H9C 109.5
H9A C9 H9C 109.5
H9B C9 H9C 109.5
N1A C7 N1 121.6(9)
N1 C7 O1 119.8(8)
N1A C7 O1A 112.2(7)
O1 C7 O1A 110.4(7)
N1A C7 C8 121.3(4)
N1 C7 C8 117.0(8)
O1 C7 C8 123.1(3)
O1A C7 C8 126.5(6)
C7 C8 H8A 109.5
C7 C8 H8B 109.5
H8A C8 H8B 109.5
C7 C8 H8C 109.5
H8A C8 H8C 109.5
H8B C8 H8C 109.5

loop_
_geom_bond_atom_site_label_1
_geom_bond_atom_site_label_2
_geom_bond_distance
N1 C7 1.272(12)
N1 C4 1.527(17)
O1 C5 1.362(8)
O1 C7 1.383(10)
N1A C7 1.260(12)
N1A C5 1.434(9)
O1A C4 1.288(16)
O1A C7 1.384(9)
C3 C4 1.3897(16)
C3 C2 1.3934(17)
C3 H3 0.9300
C6 C5 1.3882(17)
C6 C1 1.3925(16)
C6 H6 0.9300
C5 C4 1.3822(17)
C2 C1 1.4155(19)
C2 C9 1.5103(16)
C1 C10 1.5058(17)
C10 H10A 0.9600
C10 H10B 0.9600
C10 H10C 0.9600
C9 H9A 0.9600
C9 H9B 0.9600
C9 H9C 0.9600
C7 C8 1.4753(17)
C8 H8A 0.9600
C8 H8B 0.9600
C8 H8C 0.9600

loop_
_geom_torsion_atom_site_label_1
_geom_torsion_atom_site_label_2
_geom_torsion_atom_site_label_3
_geom_torsion_atom_site_label_4
_geom_torsion
C7 O1 C5 C4 1.4(6)
C7 O1 C5 C6 -179.7(2)
C7 O1 C5 N1A -23(9)
C1 C6 C5 O1 -179.5(5)
C1 C6 C5 C4 -0.65(16)
C1 C6 C5 N1A 177.9(7)
C7 N1A C5 O1 154(10)
C7 N1A C5 C4 -2.1(8)
C7 N1A C5 C6 179.2(3)
C7 O1A C4 C5 -0.2(9)
C7 O1A C4 C3 178.9(3)
C7 O1A C4 N1 7(28)
O1 C5 C4 O1A -0.8(7)
C6 C5 C4 O1A -179.8(6)
N1A C5 C4 O1A 1.4(7)
O1 C5 C4 C3 -180.0(4)
C6 C5 C4 C3 1.04(16)
N1A C5 C4 C3 -177.8(5)
O1 C5 C4 N1 -1.1(8)
C6 C5 C4 N1 179.9(6)
N1A C5 C4 N1 1.1(8)
C2 C3 C4 O1A -179.7(7)
C2 C3 C4 C5 -0.65(16)
C2 C3 C4 N1 -179.2(8)
C7 N1 C4 O1A -173(29)
C7 N1 C4 C5 0.3(11)
C7 N1 C4 C3 179.0(3)
C4 C3 C2 C1 -0.08(16)
C4 C3 C2 C9 179.64(10)
C5 C6 C1 C2 -0.07(15)
C5 C6 C1 C10 -179.74(9)
C3 C2 C1 C6 0.43(16)
C9 C2 C1 C6 -179.28(10)
C3 C2 C1 C10 -179.90(10)
C9 C2 C1 C10 0.38(16)
C5 N1A C7 N1 2.6(13)
C5 N1A C7 O1 -48(14)
C5 N1A C7 O1A 2.0(10)
C5 N1A C7 C8 -178.6(3)
C4 N1 C7 N1A -1.9(14)
C4 N1 C7 O1 0.7(13)
C4 N1 C7 O1A 2(7)
C4 N1 C7 C8 179.3(4)
C5 O1 C7 N1A 129(14)
C5 O1 C7 N1 -1.3(11)
C5 O1 C7 O1A -1.5(8)
C5 O1 C7 C8 -179.9(3)
C4 O1A C7 N1A -1.2(11)
C4 O1A C7 N1 -178(8)
C4 O1A C7 O1 1.1(10)
C4 O1A C7 C8 179.4(4)
